data_4070252
loop_
_publ_author_name
'Alvarez, M. Angeles'
'Garc\'ia, M. Esther'
'Mart\'inez, M. Eugenia'
'Ramos, Alberto'
'Ruiz, Miguel A.'

_publ_section_title
;
 Migration and Insertion Processes in the Reactions of the
 Hydrocarbyl-Bridged Unsaturated Complexes
 [Mo2(\h5-C5H5)2(\m-R)(\m-PCy2)(CO)2] (R = Me, CH2Ph, Ph) with CO and NO
;
_journal_issue 21
_journal_name_full Organometallics
_journal_page_first 6293
_journal_paper_doi 10.1021/om9006856
_journal_volume 28
_journal_year 2009
_chemical_absolute_configuration unk
_chemical_compound_source 'synthesis as described'
_chemical_formula_moiety 'C24 H35 Mo2 N2 O3 P1'
_chemical_formula_sum 'C24 H35 Mo2 N2 O3 P'
_chemical_formula_weight 622.39
_chemical_name_systematic
;
 ?
;
_space_group_IT_number 29
_symmetry_cell_setting orthorhombic
_symmetry_Int_Tables_number 29
_symmetry_space_group_name_Hall 'P 2c -2ac'
_symmetry_space_group_name_H-M 'P c a 21'
_atom_sites_solution_hydrogens geom
_atom_sites_solution_primary direct
_atom_sites_solution_secondary difmap
_audit_conform_dict_location ftp://ftp.iucr.org/pub/cif_core.dic
_audit_conform_dict_name cif_core.dic
_audit_conform_dict_version 2.3
_audit_creation_date 2008-04-11T14:37:08-00:00
_audit_creation_method 'WinGX routine CIF_UPDATE'
_cell_angle_alpha 90.000(5)
_cell_angle_beta 90.000(5)
_cell_angle_gamma 90.000(5)
_cell_formula_units_Z 8
_cell_length_a 9.903(5)
_cell_length_b 27.514(5)
_cell_length_c 17.963(5)
_cell_measurement_reflns_used 12334
_cell_measurement_temperature 100(2)
_cell_measurement_theta_max 73.6647
_cell_measurement_theta_min 2.9338
_cell_measurement_wavelength 1.5418
_cell_volume 4894(3)
_computing_cell_refinement
;
CrysAlis RED, Oxford Diffraction Ltd.,
Version 1.171.31.7 (release 18-10-2006 CrysAlis171 .NET)
(compiled Oct 18 2006,16:28:17)
;
_computing_data_collection
;
CrysAlis CCD, Oxford Diffraction Ltd.,
Version 1.171.31.7 (release 18-10-2006 CrysAlis171 .NET)
(compiled Oct 18 2006,16:28:17)
;
_computing_data_reduction
;
CrysAlis RED, Oxford Diffraction Ltd.,
Version 1.171.31.7 (release 18-10-2006 CrysAlis171 .NET)
(compiled Oct 18 2006,16:28:17)
;
_computing_molecular_graphics 'Ortep-3 for Windows (Farrugia, 1997)'
_computing_publication_material 'WinGX publication routines (Farrugia, 1999)'
_computing_structure_refinement 'SHELXL-97 (Sheldrick, 1997)'
_computing_structure_solution 'SIR-92 (Altomare, 1994)'
_diffrn_ambient_temperature 100(2)
_diffrn_measured_fraction_theta_full 0.986
_diffrn_measured_fraction_theta_max 0.949
_diffrn_measurement_device_type 'ONYX CCD'
_diffrn_measurement_method CCD
_diffrn_radiation_monochromator graphite
_diffrn_radiation_probe x-ray
_diffrn_radiation_source 'Nova (Cu) X-ray Source'
_diffrn_radiation_type CuK\a
_diffrn_radiation_wavelength 1.54184
_diffrn_reflns_av_R_equivalents 0.0229
_diffrn_reflns_av_unetI/netI 0.0209
_diffrn_reflns_limit_h_max 10
_diffrn_reflns_limit_h_min -11
_diffrn_reflns_limit_k_max 26
_diffrn_reflns_limit_k_min -33
_diffrn_reflns_limit_l_max 20
_diffrn_reflns_limit_l_min -22
_diffrn_reflns_number 17200
_diffrn_reflns_theta_full 70
_diffrn_reflns_theta_max 73.87
_diffrn_reflns_theta_min 3.21
_exptl_absorpt_coefficient_mu 9.238
_exptl_absorpt_correction_T_max 0.83
_exptl_absorpt_correction_T_min 0.446
_exptl_absorpt_correction_type multi-scan
_exptl_absorpt_process_details
;
CrysAlis RED, Oxford Diffraction Ltd.,
Version 1.171.32.5 (release 08-05-2007 CrysAlis171 .NET)
(compiled May  8 2007,13:10:02)
Empirical absorption correction using spherical harmonics,
 implemented in SCALE3 ABSPACK scaling algorithm.
;
_exptl_crystal_colour orange
_exptl_crystal_density_diffrn 1.689
_exptl_crystal_density_method 'not measured'
_exptl_crystal_description plate
_exptl_crystal_F_000 2528
_exptl_crystal_size_max 0.1
_exptl_crystal_size_mid 0.06
_exptl_crystal_size_min 0.02
_refine_diff_density_max 1.683
_refine_diff_density_min -0.772
_refine_diff_density_rms 0.104
_refine_ls_abs_structure_details 'Flack H D (1983), Acta Cryst. A39, 876-881'
_refine_ls_abs_structure_Flack 0.282(15)
_refine_ls_extinction_method none
_refine_ls_goodness_of_fit_ref 1.053
_refine_ls_hydrogen_treatment constr
_refine_ls_matrix_type full
_refine_ls_number_parameters 580
_refine_ls_number_reflns 8162
_refine_ls_number_restraints 1
_refine_ls_restrained_S_all 1.053
_refine_ls_R_factor_all 0.0403
_refine_ls_R_factor_gt 0.0372
_refine_ls_shift/su_max 0.001
_refine_ls_shift/su_mean 0
_refine_ls_structure_factor_coef Fsqd
_refine_ls_weighting_details 'calc w=1/[\s^2^(Fo^2^)+(0.0516P)^2^+14.2617P] where P=(Fo^2^+2Fc^2^)/3'
_refine_ls_weighting_scheme calc
_refine_ls_wR_factor_gt 0.0958
_refine_ls_wR_factor_ref 0.0979
_reflns_number_gt 7604
_reflns_number_total 8162
_reflns_threshold_expression >2sigma(I)
_cod_data_source_file om9006856_si_001.cif
_cod_data_source_block compound6a
_cod_original_formula_sum 'C24 H35 Mo2 N2 O3 P1'
_cod_database_code 4070252

loop_
_symmetry_equiv_pos_as_xyz
'x, y, z'
'-x, -y, z+1/2'
'-x+1/2, y, z+1/2'
'x+1/2, -y, z'

loop_
_atom_site_label
_atom_site_type_symbol
_atom_site_fract_x
_atom_site_fract_y
_atom_site_fract_z
_atom_site_U_iso_or_equiv
_atom_site_adp_type
_atom_site_occupancy
_atom_site_symmetry_multiplicity
_atom_site_calc_flag
_atom_site_refinement_flags
Mo1 Mo 1.12784(5) 0.37411(2) -0.18845(3) 0.02228(13) Uani 1 1 d .
Mo2 Mo 1.39599(5) 0.39702(2) -0.10978(3) 0.02214(13) Uani 1 1 d .
P1 P 1.19651(15) 0.36219(6) -0.05568(10) 0.0219(3) Uani 1 1 d .
O1 O 0.9005(5) 0.3035(2) -0.1309(4) 0.0364(14) Uani 1 1 d .
O2 O 1.2602(6) 0.2887(2) -0.2597(4) 0.0457(15) Uani 1 1 d .
O3 O 1.3216(5) 0.50193(18) -0.1012(3) 0.0309(11) Uani 1 1 d .
N2 N 1.2090(6) 0.3214(2) -0.2267(4) 0.0328(14) Uani 1 1 d .
N3 N 1.3455(5) 0.4580(2) -0.1000(4) 0.0253(12) Uani 1 1 d .
C1 C 0.9826(7) 0.3306(3) -0.1506(5) 0.0311(16) Uani 1 1 d .
C2 C 1.4712(7) 0.3984(3) 0.0057(5) 0.0337(17) Uani 1 1 d .
H2A H 1.5439 0.4214 0.0096 0.051 Uiso 1 1 calc R
H2B H 1.503 0.3667 0.0193 0.051 Uiso 1 1 calc R
H2C H 1.3994 0.4078 0.0386 0.051 Uiso 1 1 calc R
C3 C 1.1374(7) 0.4200(3) -0.3001(4) 0.0268(15) Uani 1 1 d .
H3 H 1.1895 0.4105 -0.3406 0.032 Uiso 1 1 calc R
C4 C 1.1805(6) 0.4509(2) -0.2407(4) 0.0228(13) Uani 1 1 d .
H4 H 1.2666 0.4638 -0.2348 0.027 Uiso 1 1 calc R
C5 C 1.0693(6) 0.4585(2) -0.1923(5) 0.0280(14) Uani 1 1 d .
H5 H 1.0686 0.4774 -0.1495 0.034 Uiso 1 1 calc R
C6 C 0.9592(7) 0.4315(3) -0.2220(5) 0.0329(17) Uani 1 1 d .
H6 H 0.8726 0.4306 -0.202 0.039 Uiso 1 1 calc R
C7 C 1.0017(7) 0.4063(3) -0.2867(4) 0.0310(16) Uani 1 1 d .
H7 H 0.9502 0.3848 -0.3149 0.037 Uiso 1 1 calc R
C8 C 1.5581(7) 0.4124(3) -0.2049(4) 0.0314(16) Uani 1 1 d .
H8 H 1.5609 0.4417 -0.2308 0.038 Uiso 1 1 calc R
C9 C 1.4866(7) 0.3702(3) -0.2263(4) 0.0315(16) Uani 1 1 d .
H9 H 1.4295 0.3674 -0.2672 0.038 Uiso 1 1 calc R
C10 C 1.5173(7) 0.3326(3) -0.1741(5) 0.0321(16) Uani 1 1 d .
H10 H 1.4861 0.3007 -0.1756 0.038 Uiso 1 1 calc R
C11 C 1.6035(7) 0.3527(4) -0.1202(5) 0.038(2) Uani 1 1 d .
H11 H 1.6404 0.3359 -0.0801 0.046 Uiso 1 1 calc R
C12 C 1.6258(7) 0.4021(4) -0.1358(5) 0.0338(19) Uani 1 1 d .
H12 H 1.6748 0.424 -0.107 0.041 Uiso 1 1 calc R
C13 C 1.1966(6) 0.2991(3) -0.0176(4) 0.0234(14) Uani 1 1 d .
H13 H 1.1057 0.292 0.0011 0.028 Uiso 1 1 calc R
C14 C 1.2969(6) 0.2949(2) 0.0486(3) 0.0234(12) Uani 1 1 d .
H14A H 1.3873 0.3023 0.0312 0.028 Uiso 1 1 calc R
H14B H 1.2732 0.3187 0.0862 0.028 Uiso 1 1 calc R
C15 C 1.2957(7) 0.2444(2) 0.0833(3) 0.0274(13) Uani 1 1 d .
H15A H 1.363 0.2426 0.1224 0.033 Uiso 1 1 calc R
H15B H 1.2079 0.238 0.1051 0.033 Uiso 1 1 calc R
C16 C 1.3261(8) 0.2067(2) 0.0237(4) 0.0342(17) Uani 1 1 d .
H16A H 1.4171 0.2119 0.0052 0.041 Uiso 1 1 calc R
H16B H 1.3227 0.1746 0.0458 0.041 Uiso 1 1 calc R
C17 C 1.2310(8) 0.2087(3) -0.0393(5) 0.0378(18) Uani 1 1 d .
H17A H 1.1404 0.2016 -0.0219 0.045 Uiso 1 1 calc R
H17B H 1.2556 0.1845 -0.076 0.045 Uiso 1 1 calc R
C18 C 1.2344(8) 0.2597(3) -0.0750(5) 0.0377(18) Uani 1 1 d .
H18A H 1.3241 0.2662 -0.0942 0.045 Uiso 1 1 calc R
H18B H 1.1714 0.2609 -0.1163 0.045 Uiso 1 1 calc R
C19 C 1.0957(6) 0.3937(3) 0.0179(4) 0.0210(14) Uani 1 1 d .
H19 H 1.1218 0.3789 0.0654 0.025 Uiso 1 1 calc R
C20 C 1.1237(6) 0.4484(3) 0.0254(5) 0.0260(16) Uani 1 1 d .
H20A H 1.22 0.4537 0.0308 0.031 Uiso 1 1 calc R
H20B H 1.0941 0.465 -0.0194 0.031 Uiso 1 1 calc R
C21 C 1.0504(7) 0.4695(3) 0.0924(4) 0.0275(15) Uani 1 1 d .
H21A H 1.069 0.5041 0.0956 0.033 Uiso 1 1 calc R
H21B H 1.0839 0.4543 0.1375 0.033 Uiso 1 1 calc R
C22 C 0.8989(7) 0.4616(3) 0.0865(5) 0.0291(17) Uani 1 1 d .
H22A H 0.8555 0.4731 0.1316 0.035 Uiso 1 1 calc R
H22B H 0.8636 0.4803 0.0451 0.035 Uiso 1 1 calc R
C23 C 0.8657(7) 0.4081(3) 0.0752(5) 0.0321(18) Uani 1 1 d .
H23A H 0.8883 0.3903 0.1201 0.039 Uiso 1 1 calc R
H23B H 0.7695 0.4047 0.0667 0.039 Uiso 1 1 calc R
C24 C 0.9411(6) 0.3866(3) 0.0105(4) 0.0257(14) Uani 1 1 d .
H24A H 0.9103 0.4018 -0.0352 0.031 Uiso 1 1 calc R
H24B H 0.9212 0.3522 0.0074 0.031 Uiso 1 1 calc R
Mo1B Mo 0.89077(5) 0.12535(2) 0.33567(3) 0.02397(14) Uani 1 1 d .
Mo2B Mo 0.62206(5) 0.10431(2) 0.25798(3) 0.02480(14) Uani 1 1 d .
P1B P 0.82346(15) 0.13703(6) 0.20306(10) 0.0225(3) Uani 1 1 d .
O1B O 1.1252(5) 0.1914(2) 0.2777(5) 0.0466(18) Uani 1 1 d .
O2B O 0.7747(7) 0.2142(2) 0.4057(4) 0.0602(19) Uani 1 1 d .
O3B O 0.6873(5) -0.00108(19) 0.2472(3) 0.0329(11) Uani 1 1 d .
N2B N 0.8181(7) 0.1794(2) 0.3728(4) 0.0378(16) Uani 1 1 d .
N3B N 0.6669(5) 0.0423(2) 0.2478(4) 0.0265(13) Uani 1 1 d .
C1B C 1.0406(7) 0.1663(3) 0.2952(5) 0.0309(16) Uani 1 1 d .
C2B C 0.5481(8) 0.1069(3) 0.1400(5) 0.040(2) Uani 1 1 d .
H2B1 H 0.6042 0.0866 0.1094 0.06 Uiso 1 1 calc R
H2B2 H 0.552 0.1398 0.1221 0.06 Uiso 1 1 calc R
H2B3 H 0.4566 0.0955 0.1379 0.06 Uiso 1 1 calc R
C31 C 0.8292(7) 0.0494(3) 0.3911(5) 0.0312(16) Uani 1 1 d .
H31 H 0.7439 0.0355 0.3871 0.037 Uiso 1 1 calc R
C32 C 0.8700(7) 0.0815(3) 0.4441(6) 0.041(2) Uani 1 1 d .
H32 H 0.8149 0.0946 0.481 0.049 Uiso 1 1 calc R
C33 C 1.0091(7) 0.0921(3) 0.4347(5) 0.0338(18) Uani 1 1 d .
H33 H 1.0621 0.1119 0.4648 0.041 Uiso 1 1 calc R
C34 C 1.0517(7) 0.0663(3) 0.3700(5) 0.0322(17) Uani 1 1 d .
H34 H 1.1382 0.0665 0.3498 0.039 Uiso 1 1 calc R
C35 C 0.9416(7) 0.0407(2) 0.3422(5) 0.0280(15) Uani 1 1 d .
H35 H 0.9408 0.0215 0.2997 0.034 Uiso 1 1 calc R
C36 C 0.5336(7) 0.1308(3) 0.3756(5) 0.0359(18) Uani 1 1 d .
H36 H 0.5894 0.1335 0.4171 0.043 Uiso 1 1 calc R
C37 C 0.4632(7) 0.0887(3) 0.3536(5) 0.0380(19) Uani 1 1 d .
H37 H 0.4656 0.0586 0.3771 0.046 Uiso 1 1 calc R
C38 C 0.3907(7) 0.1004(4) 0.2913(7) 0.046(3) Uani 1 1 d .
H38 H 0.3334 0.0794 0.2659 0.055 Uiso 1 1 calc R
C39 C 0.4161(8) 0.1501(4) 0.2710(6) 0.051(3) Uani 1 1 d .
H39 H 0.38 0.1667 0.2305 0.061 Uiso 1 1 calc R
C40 C 0.5050(7) 0.1685(3) 0.3237(6) 0.042(2) Uani 1 1 d .
H40 H 0.5398 0.1999 0.3249 0.05 Uiso 1 1 calc R
C41 C 0.9199(7) 0.1038(2) 0.1301(5) 0.0262(15) Uani 1 1 d .
H41 H 0.8893 0.1172 0.0824 0.031 Uiso 1 1 calc R
C42 C 1.0719(7) 0.1133(3) 0.1333(5) 0.0288(15) Uani 1 1 d .
H42A H 1.109 0.0996 0.1786 0.035 Uiso 1 1 calc R
H42B H 1.0887 0.1481 0.1337 0.035 Uiso 1 1 calc R
C43 C 1.1419(7) 0.0900(3) 0.0646(5) 0.0309(16) Uani 1 1 d .
H43A H 1.113 0.1068 0.0199 0.037 Uiso 1 1 calc R
H43B H 1.2389 0.094 0.0691 0.037 Uiso 1 1 calc R
C44 C 1.1100(6) 0.0367(3) 0.0571(6) 0.034(2) Uani 1 1 d .
H44A H 1.1511 0.0192 0.0981 0.041 Uiso 1 1 calc R
H44B H 1.149 0.0245 0.0112 0.041 Uiso 1 1 calc R
C45 C 0.9596(7) 0.0269(3) 0.0568(5) 0.0364(18) Uani 1 1 d .
H45A H 0.9436 -0.0079 0.0565 0.044 Uiso 1 1 calc R
H45B H 0.9196 0.0406 0.0122 0.044 Uiso 1 1 calc R
C46 C 0.8928(7) 0.0497(3) 0.1262(7) 0.040(2) Uani 1 1 d .
H46A H 0.7961 0.0441 0.1244 0.048 Uiso 1 1 calc R
H46B H 0.9277 0.0341 0.1706 0.048 Uiso 1 1 calc R
C47 C 0.8272(7) 0.2016(3) 0.1695(5) 0.0299(16) Uani 1 1 d .
H47 H 0.9187 0.2123 0.1824 0.036 Uiso 1 1 calc R
C48 C 0.8242(10) 0.2063(3) 0.0848(5) 0.057(2) Uani 1 1 d .
H48A H 0.7434 0.1909 0.0654 0.068 Uiso 1 1 calc R
H48B H 0.902 0.1899 0.0636 0.068 Uiso 1 1 calc R
C49 C 0.8260(10) 0.2603(3) 0.0622(6) 0.061(2) Uani 1 1 d .
H49A H 0.8199 0.263 0.0085 0.074 Uiso 1 1 calc R
H49B H 0.9101 0.2751 0.078 0.074 Uiso 1 1 calc R
C50 C 0.7036(8) 0.2876(4) 0.0993(6) 0.072(4) Uani 1 1 d .
H50A H 0.6194 0.2706 0.0907 0.086 Uiso 1 1 calc R
H50B H 0.6958 0.3206 0.0807 0.086 Uiso 1 1 calc R
C51 C 0.7433(16) 0.2870(3) 0.1844(6) 0.083(4) Uani 1 1 d .
H51A H 0.8318 0.3014 0.1913 0.099 Uiso 1 1 calc R
H51B H 0.6783 0.3056 0.2131 0.099 Uiso 1 1 calc R
C52 C 0.7442(14) 0.2340(3) 0.2102(6) 0.074(4) Uani 1 1 d .
H52A H 0.7728 0.2333 0.2618 0.088 Uiso 1 1 calc R
H52B H 0.6523 0.2219 0.2084 0.088 Uiso 1 1 calc R

loop_
_atom_site_aniso_label
_atom_site_aniso_U_11
_atom_site_aniso_U_22
_atom_site_aniso_U_33
_atom_site_aniso_U_23
_atom_site_aniso_U_13
_atom_site_aniso_U_12
Mo1 0.0220(2) 0.0230(3) 0.0218(3) 0.0006(3) -0.00317(18) -0.00025(17)
Mo2 0.0185(2) 0.0260(3) 0.0220(3) 0.0011(3) 0.00044(19) 0.00027(17)
P1 0.0204(7) 0.0205(8) 0.0249(8) -0.0007(7) -0.0007(6) 0.0002(6)
O1 0.037(3) 0.038(3) 0.033(3) 0.010(3) -0.007(2) -0.011(2)
O2 0.072(4) 0.031(3) 0.034(3) -0.005(3) 0.001(3) 0.013(3)
O3 0.034(2) 0.019(2) 0.039(3) -0.004(3) 0.006(2) -0.0036(17)
N2 0.041(3) 0.034(3) 0.023(3) 0.002(3) -0.006(2) 0.006(2)
N3 0.020(2) 0.031(3) 0.024(3) -0.001(3) 0.003(2) -0.004(2)
C1 0.029(3) 0.029(3) 0.035(4) 0.000(3) -0.005(3) -0.005(3)
C2 0.031(4) 0.044(4) 0.026(4) -0.003(3) -0.005(3) 0.003(3)
C3 0.036(3) 0.034(4) 0.010(3) 0.002(3) 0.005(3) -0.009(3)
C4 0.022(3) 0.023(3) 0.024(3) 0.005(3) -0.002(3) 0.001(2)
C5 0.027(3) 0.026(3) 0.031(4) -0.004(3) 0.003(3) -0.002(2)
C6 0.022(3) 0.037(4) 0.040(5) 0.010(4) 0.003(3) 0.000(3)
C7 0.034(4) 0.036(4) 0.023(4) 0.005(3) -0.007(3) 0.001(3)
C8 0.027(3) 0.038(4) 0.029(4) 0.000(3) 0.015(3) -0.002(3)
C9 0.035(4) 0.033(4) 0.027(4) 0.001(3) 0.002(3) -0.003(3)
C10 0.034(3) 0.023(3) 0.039(5) 0.001(3) 0.013(3) 0.008(3)
C11 0.035(4) 0.048(5) 0.033(5) -0.002(4) 0.005(3) 0.013(3)
C12 0.028(4) 0.048(5) 0.024(4) -0.003(4) 0.001(2) 0.002(3)
C13 0.027(3) 0.025(3) 0.018(3) -0.007(3) -0.004(2) 0.002(2)
C14 0.033(3) 0.016(2) 0.021(3) 0.003(2) -0.006(2) 0.002(2)
C15 0.043(4) 0.016(3) 0.023(3) -0.003(2) -0.007(3) 0.004(2)
C16 0.045(4) 0.016(3) 0.042(4) -0.001(3) -0.008(3) -0.001(3)
C17 0.047(4) 0.029(4) 0.037(5) 0.008(4) -0.004(3) 0.011(3)
C18 0.053(4) 0.028(4) 0.033(4) -0.008(3) -0.004(3) 0.011(3)
C19 0.015(3) 0.030(4) 0.018(3) -0.002(3) 0.004(2) 0.003(2)
C20 0.028(3) 0.029(4) 0.021(4) -0.004(3) 0.002(2) -0.003(2)
C21 0.032(3) 0.027(3) 0.024(4) -0.005(3) 0.005(3) -0.001(3)
C22 0.031(4) 0.030(4) 0.026(4) 0.012(3) 0.002(3) 0.007(3)
C23 0.016(3) 0.035(4) 0.045(5) 0.001(4) -0.003(3) -0.003(3)
C24 0.017(3) 0.028(3) 0.032(4) 0.004(3) -0.002(3) 0.000(2)
Mo1B 0.0230(3) 0.0203(3) 0.0286(3) 0.0002(3) 0.00043(19) 0.00112(17)
Mo2B 0.0177(2) 0.0265(3) 0.0301(3) 0.0017(3) 0.0051(2) 0.00251(17)
P1B 0.0194(7) 0.0212(8) 0.0271(9) -0.0008(7) 0.0056(6) -0.0008(6)
O1B 0.033(3) 0.037(3) 0.070(5) -0.007(3) -0.006(3) -0.009(2)
O2B 0.096(5) 0.041(3) 0.044(4) -0.018(3) 0.002(3) 0.033(3)
O3B 0.033(2) 0.026(2) 0.040(3) 0.006(3) 0.004(2) -0.0035(18)
N2B 0.055(4) 0.026(3) 0.033(4) -0.002(3) 0.002(3) 0.007(3)
N3B 0.022(3) 0.028(3) 0.029(3) 0.005(3) 0.004(2) -0.003(2)
C1B 0.027(3) 0.030(3) 0.036(4) 0.001(3) -0.006(3) 0.000(3)
C2B 0.032(4) 0.053(5) 0.034(4) 0.007(4) 0.005(3) 0.011(3)
C31 0.026(3) 0.026(4) 0.042(4) 0.012(4) 0.001(3) 0.000(2)
C32 0.031(4) 0.030(4) 0.061(6) 0.010(5) -0.003(4) 0.019(3)
C33 0.036(4) 0.018(3) 0.047(5) 0.003(3) -0.014(3) 0.000(3)
C34 0.025(3) 0.030(4) 0.041(5) 0.003(3) 0.001(3) 0.008(3)
C35 0.033(3) 0.016(3) 0.035(4) 0.003(3) -0.002(3) 0.008(2)
C36 0.030(4) 0.035(4) 0.042(5) -0.004(4) 0.019(3) 0.003(3)
C37 0.027(3) 0.042(4) 0.046(5) 0.002(4) 0.015(3) -0.002(3)
C38 0.020(4) 0.062(6) 0.056(6) -0.006(5) 0.013(3) 0.000(3)
C39 0.028(4) 0.061(6) 0.063(7) 0.019(5) 0.015(4) 0.023(4)
C40 0.034(4) 0.030(4) 0.061(6) 0.009(4) 0.025(4) 0.010(3)
C41 0.016(3) 0.023(3) 0.040(4) -0.007(3) 0.003(3) -0.003(2)
C42 0.020(3) 0.029(3) 0.037(4) -0.005(3) -0.003(3) 0.002(3)
C43 0.021(3) 0.039(4) 0.033(4) -0.002(3) 0.004(3) 0.005(3)
C44 0.029(4) 0.035(4) 0.038(5) -0.012(4) 0.007(3) 0.008(3)
C45 0.031(3) 0.030(4) 0.048(5) -0.009(4) 0.008(3) -0.007(3)
C46 0.033(4) 0.025(4) 0.063(7) -0.008(5) 0.019(3) -0.005(3)
C47 0.028(3) 0.023(4) 0.039(4) 0.007(3) 0.000(3) -0.003(2)
C48 0.067(6) 0.054(5) 0.049(5) 0.007(4) 0.012(4) 0.002(4)
C49 0.067(6) 0.058(5) 0.059(6) 0.014(5) -0.005(5) 0.001(5)
C50 0.037(4) 0.083(7) 0.095(8) 0.075(7) -0.037(5) -0.021(4)
C51 0.184(13) 0.030(5) 0.034(5) 0.003(4) 0.025(7) 0.050(7)
C52 0.136(10) 0.044(5) 0.041(5) 0.024(5) 0.040(6) 0.047(6)

loop_
_atom_type_symbol
_atom_type_description
_atom_type_scat_dispersion_real
_atom_type_scat_dispersion_imag
_atom_type_scat_source
C C 0.0181 0.0091 'International Tables Vol C Tables 4.2.6.8 and 6.1.1.4'
H H 0 0 'International Tables Vol C Tables 4.2.6.8 and 6.1.1.4'
N N 0.0311 0.018 'International Tables Vol C Tables 4.2.6.8 and 6.1.1.4'
O O 0.0492 0.0322 'International Tables Vol C Tables 4.2.6.8 and 6.1.1.4'
P P 0.2955 0.4335 'International Tables Vol C Tables 4.2.6.8 and 6.1.1.4'
Mo Mo -0.0483 2.7339 'International Tables Vol C Tables 4.2.6.8 and 6.1.1.4'

loop_
_geom_angle_atom_site_label_1
_geom_angle_atom_site_label_2
_geom_angle_atom_site_label_3
_geom_angle
N2 Mo1 C1 88.2(3)
N2 Mo1 C7 104.8(3)
C1 Mo1 C7 95.7(3)
N2 Mo1 C4 118.0(3)
C1 Mo1 C4 146.1(2)
C7 Mo1 C4 58.7(3)
N2 Mo1 C3 95.0(3)
C1 Mo1 C3 129.6(3)
C7 Mo1 C3 35.0(2)
C4 Mo1 C3 35.1(3)
N2 Mo1 C6 139.0(3)
C1 Mo1 C6 88.8(3)
C7 Mo1 C6 35.0(3)
C4 Mo1 C6 57.4(2)
C3 Mo1 C6 57.3(3)
N2 Mo1 C5 151.7(3)
C1 Mo1 C5 114.7(3)
C7 Mo1 C5 58.7(3)
C4 Mo1 C5 34.6(2)
C3 Mo1 C5 57.9(3)
C6 Mo1 C5 34.7(3)
N2 Mo1 P1 97.9(2)
C1 Mo1 P1 78.0(2)
C7 Mo1 P1 156.2(2)
C4 Mo1 P1 115.75(19)
C3 Mo1 P1 149.91(18)
C6 Mo1 P1 121.3(2)
C5 Mo1 P1 102.7(2)
N2 Mo1 Mo2 87.4(2)
C1 Mo1 Mo2 126.2(2)
C7 Mo1 Mo2 137.0(2)
C4 Mo1 Mo2 78.99(16)
C3 Mo1 Mo2 104.20(17)
C6 Mo1 Mo2 126.0(2)
C5 Mo1 Mo2 91.35(17)
P1 Mo1 Mo2 49.73(4)
N3 Mo2 C2 89.1(3)
N3 Mo2 C12 103.9(3)
C2 Mo2 C12 81.8(3)
N3 Mo2 C8 95.4(3)
C2 Mo2 C8 116.4(3)
C12 Mo2 C8 35.6(3)
N3 Mo2 C9 119.2(3)
C2 Mo2 C9 134.6(3)
C12 Mo2 C9 58.5(3)
C8 Mo2 C9 34.4(3)
N3 Mo2 C11 137.4(3)
C2 Mo2 C11 78.0(3)
C12 Mo2 C11 34.6(3)
C8 Mo2 C11 57.1(3)
C9 Mo2 C11 56.9(3)
N3 Mo2 P1 96.12(18)
C2 Mo2 P1 84.5(2)
C12 Mo2 P1 155.5(2)
C8 Mo2 P1 156.3(2)
C9 Mo2 P1 122.63(18)
C11 Mo2 P1 122.3(2)
N3 Mo2 C10 151.9(3)
C2 Mo2 C10 107.0(3)
C12 Mo2 C10 57.7(3)
C8 Mo2 C10 57.1(3)
C9 Mo2 C10 34.5(3)
C11 Mo2 C10 33.8(3)
P1 Mo2 C10 107.90(17)
N3 Mo2 Mo1 89.79(18)
C2 Mo2 Mo1 136.7(2)
C12 Mo2 Mo1 139.9(2)
C8 Mo2 Mo1 106.80(19)
C9 Mo2 Mo1 81.86(18)
C11 Mo2 Mo1 126.9(2)
P1 Mo2 Mo1 52.65(5)
C10 Mo2 Mo1 93.36(19)
C13 P1 C19 99.9(3)
C13 P1 Mo2 121.3(2)
C19 P1 Mo2 122.7(2)
C13 P1 Mo1 118.2(2)
C19 P1 Mo1 117.9(2)
Mo2 P1 Mo1 77.61(6)
O2 N2 Mo1 172.7(6)
O3 N3 Mo2 171.3(5)
O1 C1 Mo1 176.6(7)
Mo2 C2 H2A 109.5
Mo2 C2 H2B 109.5
H2A C2 H2B 109.5
Mo2 C2 H2C 109.5
H2A C2 H2C 109.5
H2B C2 H2C 109.5
C7 C3 C4 108.3(6)
C7 C3 Mo1 71.1(4)
C4 C3 Mo1 72.4(4)
C7 C3 H3 125.8
C4 C3 H3 125.8
Mo1 C3 H3 122.3
C5 C4 C3 108.2(6)
C5 C4 Mo1 73.6(4)
C3 C4 Mo1 72.5(4)
C5 C4 H4 125.9
C3 C4 H4 125.9
Mo1 C4 H4 119.8
C4 C5 C6 106.8(7)
C4 C5 Mo1 71.8(4)
C6 C5 Mo1 72.0(4)
C4 C5 H5 126.6
C6 C5 H5 126.6
Mo1 C5 H5 121.5
C7 C6 C5 109.6(6)
C7 C6 Mo1 70.9(4)
C5 C6 Mo1 73.3(4)
C7 C6 H6 125.2
C5 C6 H6 125.2
Mo1 C6 H6 122.1
C3 C7 C6 106.9(7)
C3 C7 Mo1 73.9(4)
C6 C7 Mo1 74.1(4)
C3 C7 H7 126.5
C6 C7 H7 126.5
Mo1 C7 H7 117.7
C9 C8 C12 107.9(7)
C9 C8 Mo2 73.2(4)
C12 C8 Mo2 70.1(4)
C9 C8 H8 126.1
C12 C8 H8 126.1
Mo2 C8 H8 122.2
C8 C9 C10 108.0(7)
C8 C9 Mo2 72.3(4)
C10 C9 Mo2 74.3(4)
C8 C9 H9 126
C10 C9 H9 126
Mo2 C9 H9 119.2
C11 C10 C9 107.2(7)
C11 C10 Mo2 71.6(4)
C9 C10 Mo2 71.2(4)
C11 C10 H10 126.4
C9 C10 H10 126.4
Mo2 C10 H10 122.4
C12 C11 C10 109.8(8)
C12 C11 Mo2 70.0(4)
C10 C11 Mo2 74.5(4)
C12 C11 H11 125.1
C10 C11 H11 125.1
Mo2 C11 H11 122
C11 C12 C8 106.9(8)
C11 C12 Mo2 75.4(4)
C8 C12 Mo2 74.3(4)
C11 C12 H12 126.6
C8 C12 H12 126.6
Mo2 C12 H12 116
C18 C13 C14 107.8(5)
C18 C13 P1 114.1(5)
C14 C13 P1 110.4(4)
C18 C13 H13 108.1
C14 C13 H13 108.1
P1 C13 H13 108.1
C15 C14 C13 112.0(5)
C15 C14 H14A 109.2
C13 C14 H14A 109.2
C15 C14 H14B 109.2
C13 C14 H14B 109.2
H14A C14 H14B 107.9
C16 C15 C14 109.4(5)
C16 C15 H15A 109.8
C14 C15 H15A 109.8
C16 C15 H15B 109.8
C14 C15 H15B 109.8
H15A C15 H15B 108.2
C17 C16 C15 112.8(6)
C17 C16 H16A 109
C15 C16 H16A 109
C17 C16 H16B 109
C15 C16 H16B 109
H16A C16 H16B 107.8
C16 C17 C18 109.8(7)
C16 C17 H17A 109.7
C18 C17 H17A 109.7
C16 C17 H17B 109.7
C18 C17 H17B 109.7
H17A C17 H17B 108.2
C13 C18 C17 110.8(7)
C13 C18 H18A 109.5
C17 C18 H18A 109.5
C13 C18 H18B 109.5
C17 C18 H18B 109.5
H18A C18 H18B 108.1
C20 C19 C24 108.0(5)
C20 C19 P1 114.9(5)
C24 C19 P1 114.1(5)
C20 C19 H19 106.4
C24 C19 H19 106.4
P1 C19 H19 106.4
C21 C20 C19 111.0(6)
C21 C20 H20A 109.4
C19 C20 H20A 109.4
C21 C20 H20B 109.4
C19 C20 H20B 109.4
H20A C20 H20B 108
C20 C21 C22 111.1(6)
C20 C21 H21A 109.4
C22 C21 H21A 109.4
C20 C21 H21B 109.4
C22 C21 H21B 109.4
H21A C21 H21B 108
C23 C22 C21 111.2(6)
C23 C22 H22A 109.4
C21 C22 H22A 109.4
C23 C22 H22B 109.4
C21 C22 H22B 109.4
H22A C22 H22B 108
C24 C23 C22 112.2(7)
C24 C23 H23A 109.2
C22 C23 H23A 109.2
C24 C23 H23B 109.2
C22 C23 H23B 109.2
H23A C23 H23B 107.9
C23 C24 C19 112.1(6)
C23 C24 H24A 109.2
C19 C24 H24A 109.2
C23 C24 H24B 109.2
C19 C24 H24B 109.2
H24A C24 H24B 107.9
N2B Mo1B C1B 88.0(3)
N2B Mo1B C32 94.9(3)
C1B Mo1B C32 132.0(3)
N2B Mo1B C33 104.3(3)
C1B Mo1B C33 97.3(3)
C32 Mo1B C33 35.8(3)
N2B Mo1B C34 138.7(3)
C1B Mo1B C34 89.0(3)
C32 Mo1B C34 58.5(3)
C33 Mo1B C34 35.5(3)
N2B Mo1B C35 151.9(3)
C1B Mo1B C35 114.3(3)
C32 Mo1B C35 57.7(3)
C33 Mo1B C35 58.0(3)
C34 Mo1B C35 34.1(3)
N2B Mo1B C31 118.1(3)
C1B Mo1B C31 146.3(3)
C32 Mo1B C31 33.6(3)
C33 Mo1B C31 57.7(3)
C34 Mo1B C31 57.4(2)
C35 Mo1B C31 35.0(3)
N2B Mo1B P1B 98.1(2)
C1B Mo1B P1B 77.2(2)
C32 Mo1B P1B 148.5(2)
C33 Mo1B P1B 156.7(2)
C34 Mo1B P1B 121.3(2)
C35 Mo1B P1B 103.3(2)
C31 Mo1B P1B 116.2(2)
N2B Mo1B Mo2B 88.7(2)
C1B Mo1B Mo2B 125.9(2)
C32 Mo1B Mo2B 102.1(2)
C33 Mo1B Mo2B 135.63(19)
C34 Mo1B Mo2B 125.2(2)
C35 Mo1B Mo2B 91.23(17)
C31 Mo1B Mo2B 78.64(18)
P1B Mo1B Mo2B 49.94(4)
N3B Mo2B C2B 90.9(3)
N3B Mo2B C37 93.9(3)
C2B Mo2B C37 118.3(3)
N3B Mo2B C38 103.0(3)
C2B Mo2B C38 85.7(4)
C37 Mo2B C38 33.6(4)
N3B Mo2B P1B 96.34(18)
C2B Mo2B P1B 82.6(2)
C37 Mo2B P1B 156.6(2)
C38 Mo2B P1B 157.5(3)
N3B Mo2B C36 118.4(3)
C2B Mo2B C36 134.6(3)
C37 Mo2B C36 34.3(3)
C38 Mo2B C36 55.8(3)
P1B Mo2B C36 123.43(19)
N3B Mo2B C39 136.5(3)
C2B Mo2B C39 78.4(3)
C37 Mo2B C39 57.4(3)
C38 Mo2B C39 35.0(4)
P1B Mo2B C39 123.2(2)
C36 Mo2B C39 56.4(3)
N3B Mo2B C40 150.8(3)
C2B Mo2B C40 106.3(3)
C37 Mo2B C40 57.3(3)
C38 Mo2B C40 56.4(3)
P1B Mo2B C40 108.96(19)
C36 Mo2B C40 34.3(3)
C39 Mo2B C40 33.4(4)
N3B Mo2B Mo1B 90.66(18)
C2B Mo2B Mo1B 135.1(2)
C37 Mo2B Mo1B 106.3(2)
C38 Mo2B Mo1B 137.2(3)
P1B Mo2B Mo1B 52.69(5)
C36 Mo2B Mo1B 81.9(2)
C39 Mo2B Mo1B 126.4(3)
C40 Mo2B Mo1B 93.2(2)
C41 P1B C47 103.2(3)
C41 P1B Mo2B 122.1(2)
C47 P1B Mo2B 120.2(2)
C41 P1B Mo1B 118.2(3)
C47 P1B Mo1B 115.0(3)
Mo2B P1B Mo1B 77.36(6)
O2B N2B Mo1B 172.4(7)
O3B N3B Mo2B 172.6(5)
O1B C1B Mo1B 174.4(8)
Mo2B C2B H2B1 109.5
Mo2B C2B H2B2 109.5
H2B1 C2B H2B2 109.5
Mo2B C2B H2B3 109.5
H2B1 C2B H2B3 109.5
H2B2 C2B H2B3 109.5
C32 C31 C35 107.8(6)
C32 C31 Mo1B 69.4(5)
C35 C31 Mo1B 72.2(4)
C32 C31 H31 126.1
C35 C31 H31 126.1
Mo1B C31 H31 123.9
C31 C32 C33 109.8(8)
C31 C32 Mo1B 76.9(6)
C33 C32 Mo1B 72.8(5)
C31 C32 H32 125.1
C33 C32 H32 125.1
Mo1B C32 H32 116.9
C32 C33 C34 106.4(8)
C32 C33 Mo1B 71.4(5)
C34 C33 Mo1B 73.7(5)
C32 C33 H33 126.8
C34 C33 H33 126.8
Mo1B C33 H33 120
C35 C34 C33 108.2(6)
C35 C34 Mo1B 74.0(4)
C33 C34 Mo1B 70.8(4)
C35 C34 H34 125.9
C33 C34 H34 125.9
Mo1B C34 H34 121
C34 C35 C31 107.7(7)
C34 C35 Mo1B 71.9(4)
C31 C35 Mo1B 72.8(4)
C34 C35 H35 126.1
C31 C35 H35 126.1
Mo1B C35 H35 120.9
C37 C36 C40 108.5(8)
C37 C36 Mo2B 71.6(5)
C40 C36 Mo2B 73.6(5)
C37 C36 H36 125.8
C40 C36 H36 125.8
Mo2B C36 H36 120.8
C38 C37 C36 107.2(8)
C38 C37 Mo2B 73.3(5)
C36 C37 Mo2B 74.1(4)
C38 C37 H37 126.4
C36 C37 H37 126.4
Mo2B C37 H37 118.2
C37 C38 C39 109.9(9)
C37 C38 Mo2B 73.1(4)
C39 C38 Mo2B 74.0(4)
C37 C38 H38 125.1
C39 C38 H38 125.1
Mo2B C38 H38 119.5
C40 C39 C38 106.5(8)
C40 C39 Mo2B 73.7(4)
C38 C39 Mo2B 71.1(4)
C40 C39 H39 126.7
C38 C39 H39 126.7
Mo2B C39 H39 120.4
C39 C40 C36 107.9(8)
C39 C40 Mo2B 72.9(5)
C36 C40 Mo2B 72.1(4)
C39 C40 H40 126
C36 C40 H40 126
Mo2B C40 H40 120.7
C46 C41 C42 110.1(6)
C46 C41 P1B 115.1(6)
C42 C41 P1B 113.3(5)
C46 C41 H41 105.8
C42 C41 H41 105.8
P1B C41 H41 105.8
C41 C42 C43 109.8(6)
C41 C42 H42A 109.7
C43 C42 H42A 109.7
C41 C42 H42B 109.7
C43 C42 H42B 109.7
H42A C42 H42B 108.2
C44 C43 C42 112.3(7)
C44 C43 H43A 109.1
C42 C43 H43A 109.1
C44 C43 H43B 109.1
C42 C43 H43B 109.1
H43A C43 H43B 107.9
C43 C44 C45 112.3(6)
C43 C44 H44A 109.1
C45 C44 H44A 109.1
C43 C44 H44B 109.1
C45 C44 H44B 109.1
H44A C44 H44B 107.9
C44 C45 C46 110.3(7)
C44 C45 H45A 109.6
C46 C45 H45A 109.6
C44 C45 H45B 109.6
C46 C45 H45B 109.6
H45A C45 H45B 108.1
C41 C46 C45 111.2(7)
C41 C46 H46A 109.4
C45 C46 H46A 109.4
C41 C46 H46B 109.4
C45 C46 H46B 109.4
H46A C46 H46B 108
C52 C47 C48 116.7(8)
C52 C47 P1B 114.8(6)
C48 C47 P1B 113.5(6)
C52 C47 H47 103.1
C48 C47 H47 103.1
P1B C47 H47 103.1
C47 C48 C49 110.1(8)
C47 C48 H48A 109.6
C49 C48 H48A 109.6
C47 C48 H48B 109.6
C49 C48 H48B 109.6
H48A C48 H48B 108.2
C48 C49 C50 109.9(8)
C48 C49 H49A 109.7
C50 C49 H49A 109.7
C48 C49 H49B 109.7
C50 C49 H49B 109.7
H49A C49 H49B 108.2
C49 C50 C51 102.3(7)
C49 C50 H50A 111.3
C51 C50 H50A 111.3
C49 C50 H50B 111.3
C51 C50 H50B 111.3
H50A C50 H50B 109.2
C52 C51 C50 107.8(10)
C52 C51 H51A 110.2
C50 C51 H51A 110.2
C52 C51 H51B 110.2
C50 C51 H51B 110.2
H51A C51 H51B 108.5
C47 C52 C51 116.6(8)
C47 C52 H52A 108.1
C51 C52 H52A 108.1
C47 C52 H52B 108.1
C51 C52 H52B 108.1
H52A C52 H52B 107.3

loop_
_geom_bond_atom_site_label_1
_geom_bond_atom_site_label_2
_geom_bond_distance
Mo1 N2 1.794(6)
Mo1 C1 1.991(7)
Mo1 C7 2.336(7)
Mo1 C4 2.369(7)
Mo1 C3 2.371(7)
Mo1 C6 2.376(7)
Mo1 C5 2.393(7)
Mo1 P1 2.502(2)
Mo1 Mo2 3.0735(14)
Mo2 N3 1.760(6)
Mo2 C2 2.205(8)
Mo2 C12 2.327(7)
Mo2 C8 2.382(7)
Mo2 C9 2.394(8)
Mo2 C11 2.397(7)
Mo2 P1 2.4011(19)
Mo2 C10 2.434(7)
P1 C13 1.866(7)
P1 C19 1.870(7)
O1 C1 1.159(9)
O2 N2 1.191(9)
O3 N3 1.231(8)
C2 H2A 0.96
C2 H2B 0.96
C2 H2C 0.96
C3 C7 1.416(10)
C3 C4 1.430(10)
C3 H3 0.93
C4 C5 1.417(10)
C4 H4 0.93
C5 C6 1.422(10)
C5 H5 0.93
C6 C7 1.418(12)
C6 H6 0.93
C7 H7 0.93
C8 C9 1.414(11)
C8 C12 1.439(12)
C8 H8 0.93
C9 C10 1.431(11)
C9 H9 0.93
C10 C11 1.406(12)
C10 H10 0.93
C11 C12 1.405(14)
C11 H11 0.93
C12 H12 0.93
C13 C18 1.541(10)
C13 C14 1.552(8)
C13 H13 0.98
C14 C15 1.524(8)
C14 H14A 0.97
C14 H14B 0.97
C15 C16 1.520(9)
C15 H15A 0.97
C15 H15B 0.97
C16 C17 1.472(11)
C16 H16A 0.97
C16 H16B 0.97
C17 C18 1.544(11)
C17 H17A 0.97
C17 H17B 0.97
C18 H18A 0.97
C18 H18B 0.97
C19 C20 1.535(10)
C19 C24 1.549(8)
C19 H19 0.98
C20 C21 1.520(10)
C20 H20A 0.97
C20 H20B 0.97
C21 C22 1.521(10)
C21 H21A 0.97
C21 H21B 0.97
C22 C23 1.520(11)
C22 H22A 0.97
C22 H22B 0.97
C23 C24 1.502(11)
C23 H23A 0.97
C23 H23B 0.97
C24 H24A 0.97
C24 H24B 0.97
Mo1B N2B 1.781(6)
Mo1B C1B 2.000(7)
Mo1B C32 2.300(10)
Mo1B C33 2.319(8)
Mo1B C34 2.358(7)
Mo1B C35 2.384(6)
Mo1B C31 2.393(7)
Mo1B P1B 2.494(2)
Mo1B Mo2B 3.0600(14)
Mo2B N3B 1.772(6)
Mo2B C2B 2.244(9)
Mo2B C37 2.368(8)
Mo2B C38 2.371(7)
Mo2B P1B 2.4003(18)
Mo2B C36 2.401(8)
Mo2B C39 2.409(7)
Mo2B C40 2.419(8)
P1B C41 1.861(7)
P1B C47 1.876(7)
O1B C1B 1.131(9)
O2B N2B 1.206(9)
O3B N3B 1.211(8)
C2B H2B1 0.96
C2B H2B2 0.96
C2B H2B3 0.96
C31 C32 1.361(13)
C31 C35 1.438(11)
C31 H31 0.93
C32 C33 1.418(11)
C32 H32 0.93
C33 C34 1.427(12)
C33 H33 0.93
C34 C35 1.390(10)
C34 H34 0.93
C35 H35 0.93
C36 C37 1.408(11)
C36 C40 1.422(12)
C36 H36 0.93
C37 C38 1.368(15)
C37 H37 0.93
C38 C39 1.436(15)
C38 H38 0.93
C39 C40 1.388(15)
C39 H39 0.93
C40 H40 0.93
C41 C46 1.516(10)
C41 C42 1.528(8)
C41 H41 0.98
C42 C43 1.554(10)
C42 H42A 0.97
C42 H42B 0.97
C43 C44 1.506(12)
C43 H43A 0.97
C43 H43B 0.97
C44 C45 1.513(9)
C44 H44A 0.97
C44 H44B 0.97
C45 C46 1.543(12)
C45 H45A 0.97
C45 H45B 0.97
C46 H46A 0.97
C46 H46B 0.97
C47 C52 1.416(12)
C47 C48 1.528(12)
C47 H47 0.98
C48 C49 1.541(12)
C48 H48A 0.97
C48 H48B 0.97
C49 C50 1.574(15)
C49 H49A 0.97
C49 H49B 0.97
C50 C51 1.578(15)
C50 H50A 0.97
C50 H50B 0.97
C51 C52 1.530(12)
C51 H51A 0.97
C51 H51B 0.97
C52 H52A 0.97
C52 H52B 0.97
